data_7210808
loop_
_publ_author_name
'Zhao, Yi'
'Liang, Li-Li'
'Chen, Kai'
'Zhang, Ting'
'Xiao, Xin'
'Zhang, Yun-Qian'
'Tao, Zhu'
'Xue, Sai-Feng'
'Zhu, Qian-Jiang'

_publ_section_title
;
 Inorganic anion-aided coordination of lanthanide metal ions to
 cucurbituril and supramolecular self-assembly: potential applications in
 the separation of light lanthanides
;
_journal_issue 39
_journal_name_full CrystEngComm
_journal_page_first 7987
_journal_paper_doi 10.1039/c3ce40568k
_journal_volume 15
_journal_year 2013
_chemical_formula_sum 'C36 H92 Cd Cl5 N24 O40 Tb'
_chemical_formula_weight 1949.91
_chemical_name_systematic
;
?
;
_space_group_IT_number 2
_symmetry_cell_setting triclinic
_symmetry_space_group_name_Hall '-P 1'
_symmetry_space_group_name_H-M 'P -1'
_atom_sites_solution_hydrogens geom
_atom_sites_solution_primary direct
_atom_sites_solution_secondary difmap
_audit_creation_method SHELXL-97
_cell_angle_alpha 64.686(13)
_cell_angle_beta 80.871(14)
_cell_angle_gamma 81.896(13)
_cell_formula_units_Z 2
_cell_length_a 15.101(6)
_cell_length_b 15.634(6)
_cell_length_c 17.210(7)
_cell_measurement_temperature 223(2)
_cell_volume 3614(3)
_computing_cell_refinement 'SAINT (Bruker, 2005)'
_computing_data_collection 'APEX2 (Bruker, 2005)'
_computing_data_reduction SAINT
_computing_molecular_graphics 'Ortep-3 for Windows (Farrugia, 1997)'
_computing_publication_material 'WinGX (Farrugia, 1999)'
_computing_structure_refinement 'SHELXL97 (Sheldrick, 2008)'
_computing_structure_solution 'SHELXS97 (Sheldrick, 2008)'
_diffrn_ambient_temperature 223(2)
_diffrn_measured_fraction_theta_full 0.990
_diffrn_measured_fraction_theta_max 0.990
_diffrn_measurement_device_type 'Bruker CCD Area Detector'
_diffrn_measurement_method '\f and \w scan'
_diffrn_radiation_monochromator graphite
_diffrn_radiation_source 'fine-focus sealed tube'
_diffrn_radiation_type MoK\a
_diffrn_radiation_wavelength 0.71073
_diffrn_reflns_av_R_equivalents 0.0849
_diffrn_reflns_av_sigmaI/netI 0.0912
_diffrn_reflns_limit_h_max 15
_diffrn_reflns_limit_h_min -17
_diffrn_reflns_limit_k_max 18
_diffrn_reflns_limit_k_min -18
_diffrn_reflns_limit_l_max 20
_diffrn_reflns_limit_l_min -20
_diffrn_reflns_number 37799
_diffrn_reflns_theta_full 25.00
_diffrn_reflns_theta_max 25.00
_diffrn_reflns_theta_min 1.32
_exptl_absorpt_coefficient_mu 1.561
_exptl_absorpt_correction_T_max 0.8111
_exptl_absorpt_correction_T_min 0.7351
_exptl_absorpt_correction_type multi-scan
_exptl_absorpt_process_details 'SADABS (Bruker, 2008)'
_exptl_crystal_colour colorless
_exptl_crystal_density_diffrn 1.792
_exptl_crystal_density_method 'not measured'
_exptl_crystal_description prism
_exptl_crystal_F_000 1988
_exptl_crystal_size_max 0.21
_exptl_crystal_size_mid 0.16
_exptl_crystal_size_min 0.14
_platon_squeeze_details
;
;
_refine_diff_density_max 2.399
_refine_diff_density_min -2.551
_refine_diff_density_rms 0.164
_refine_ls_extinction_method none
_refine_ls_goodness_of_fit_ref 0.946
_refine_ls_hydrogen_treatment constr
_refine_ls_matrix_type full
_refine_ls_number_parameters 748
_refine_ls_number_reflns 12577
_refine_ls_number_restraints 0
_refine_ls_restrained_S_all 0.946
_refine_ls_R_factor_all 0.0874
_refine_ls_R_factor_gt 0.0688
_refine_ls_shift/su_max 0.000
_refine_ls_shift/su_mean 0.000
_refine_ls_structure_factor_coef Fsqd
_refine_ls_weighting_details 'calc w=1/[\s^2^(Fo^2^)+(0.1159P)^2^+0.0000P] where P=(Fo^2^+2Fc^2^)/3'
_refine_ls_weighting_scheme calc
_refine_ls_wR_factor_gt 0.1703
_refine_ls_wR_factor_ref 0.1824
_reflns_number_gt 8943
_reflns_number_total 12577
_reflns_threshold_expression >2sigma(I)
_cod_data_source_file c3ce40568k.txt
_cod_data_source_block a
_cod_original_cell_volume 3614(2)
_cod_database_code 7210808

loop_
_symmetry_equiv_pos_as_xyz
'x, y, z'
'-x, -y, -z'

loop_
_atom_site_label
_atom_site_type_symbol
_atom_site_fract_x
_atom_site_fract_y
_atom_site_fract_z
_atom_site_U_iso_or_equiv
_atom_site_adp_type
_atom_site_occupancy
_atom_site_symmetry_multiplicity
_atom_site_calc_flag
_atom_site_refinement_flags
Cl5 Cl 0.51200(16) 0.69907(19) 0.95462(16) 0.0797(7) Uani 1 1 d .
O1W O 0.4360(3) 0.3662(4) 0.8575(3) 0.0505(12) Uani 1 1 d .
O2W O 0.2392(3) 0.2599(3) 0.8904(3) 0.0520(13) Uani 1 1 d .
O3W O 0.3960(3) 0.5169(4) 0.6970(3) 0.0523(13) Uani 1 1 d .
O4W O 0.1284(3) 0.4347(4) 0.8355(3) 0.0554(13) Uani 1 1 d .
Tb1 Tb 0.29133(2) 0.41374(2) 0.807142(18) 0.03811(13) Uani 1 1 d .
Cl1 Cl -0.01223(18) 0.2586(2) 0.6528(2) 0.1024(9) Uani 1 1 d .
Cl2 Cl -0.1241(2) 0.0293(2) 0.6979(3) 0.1248(13) Uani 1 1 d .
Cl3 Cl 0.14924(19) 0.0343(2) 0.6631(3) 0.1387(16) Uani 1 1 d .
Cl4 Cl 0.0086(6) 0.1788(5) 0.4630(3) 0.287(5) Uani 1 1 d .
Cd1 Cd 0.00544(5) 0.11968(5) 0.61643(5) 0.0835(3) Uani 1 1 d .
C1 C 0.2496(5) 0.6313(5) 0.8264(4) 0.0402(15) Uani 1 1 d .
C2 C 0.2090(5) 0.7747(5) 0.8400(4) 0.0421(16) Uani 1 1 d .
H2 H 0.2313 0.8356 0.7965 0.051 Uiso 1 1 calc R
C3 C 0.2787(5) 0.7166(5) 0.9028(4) 0.0403(15) Uani 1 1 d .
H3 H 0.3327 0.7510 0.8923 0.048 Uiso 1 1 calc R
C4 C 0.1447(5) 0.7491(5) 0.9810(4) 0.0480(18) Uani 1 1 d .
C5 C 0.3596(4) 0.5546(5) 0.9311(4) 0.0408(15) Uani 1 1 d .
H5A H 0.4090 0.5798 0.9434 0.049 Uiso 1 1 calc R
H5B H 0.3854 0.5228 0.8934 0.049 Uiso 1 1 calc R
C6 C 0.2663(6) 0.6547(5) 1.0698(4) 0.0522(19) Uani 1 1 d .
H6A H 0.3304 0.6653 1.0590 0.063 Uiso 1 1 calc R
H6B H 0.2373 0.6852 1.1077 0.063 Uiso 1 1 calc R
C7 C 0.2861(4) 0.4060(5) 1.0174(4) 0.0408(16) Uani 1 1 d .
C8 C 0.3202(5) 0.4833(5) 1.0964(4) 0.0446(17) Uani 1 1 d .
H8 H 0.3819 0.4848 1.1083 0.054 Uiso 1 1 calc R
C9 C 0.2786(5) 0.3882(5) 1.1592(4) 0.0415(16) Uani 1 1 d .
H9 H 0.3206 0.3445 1.2006 0.050 Uiso 1 1 calc R
C10 C 0.1890(5) 0.5159(6) 1.1755(4) 0.0460(18) Uani 1 1 d .
C11 C 0.2394(5) 0.2516(5) 1.1287(4) 0.0430(16) Uani 1 1 d .
H11A H 0.2604 0.2314 1.0818 0.052 Uiso 1 1 calc R
H11B H 0.2730 0.2113 1.1778 0.052 Uiso 1 1 calc R
C12 C 0.1454(5) 0.3562(6) 1.2741(4) 0.0491(18) Uani 1 1 d .
H12A H 0.1124 0.3921 1.3060 0.059 Uiso 1 1 calc R
H12B H 0.1855 0.3068 1.3127 0.059 Uiso 1 1 calc R
C13 C 0.0953(5) 0.2152(5) 1.1086(4) 0.0427(16) Uani 1 1 d .
C14 C 0.1047(5) 0.2228(5) 1.2401(4) 0.0438(16) Uani 1 1 d .
H14 H 0.1397 0.1743 1.2857 0.053 Uiso 1 1 calc R
C15 C 0.0123(5) 0.1921(5) 1.2419(4) 0.0406(15) Uani 1 1 d .
H15 H 0.0021 0.1290 1.2896 0.049 Uiso 1 1 calc R
C16 C -0.0076(5) 0.3316(5) 1.2635(4) 0.0383(15) Uani 1 1 d .
C17 C -0.0509(5) 0.1482(5) 1.1351(5) 0.0479(17) Uani 1 1 d .
H17A H -0.0218 0.1283 1.0898 0.058 Uiso 1 1 calc R
H17B H -0.0694 0.0911 1.1857 0.058 Uiso 1 1 calc R
C18 C -0.1475(4) 0.2579(5) 1.2758(4) 0.0442(17) Uani 1 1 d .
H18A H -0.1578 0.1915 1.3135 0.053 Uiso 1 1 calc R
H18B H -0.1716 0.2961 1.3083 0.053 Uiso 1 1 calc R
C19 C 0.2119(4) 0.4601(5) 0.6100(4) 0.0355(14) Uani 1 1 d .
C20 C 0.1646(4) 0.5037(5) 0.4747(4) 0.0392(15) Uani 1 1 d .
H20 H 0.1017 0.5281 0.4632 0.047 Uiso 1 1 calc R
C21 C 0.1730(5) 0.3960(6) 0.5216(4) 0.0475(18) Uani 1 1 d .
H21 H 0.1150 0.3691 0.5295 0.057 Uiso 1 1 calc R
C22 C 0.2640(5) 0.4429(5) 0.3901(4) 0.0417(16) Uani 1 1 d .
C23 C 0.2167(5) 0.2867(5) 0.6746(4) 0.0426(16) Uani 1 1 d .
H23A H 0.2015 0.2939 0.7291 0.051 Uiso 1 1 calc R
H23B H 0.1752 0.2442 0.6739 0.051 Uiso 1 1 calc R
C24 C 0.2720(6) 0.2690(5) 0.4813(5) 0.0512(19) Uani 1 1 d .
H24A H 0.2898 0.2645 0.4258 0.061 Uiso 1 1 calc R
H24B H 0.2219 0.2293 0.5113 0.061 Uiso 1 1 calc R
C25 C 0.3717(4) 0.2570(5) 0.7087(4) 0.0361(15) Uani 1 1 d .
C26 C 0.3383(5) 0.1830(5) 0.6264(4) 0.0414(15) Uani 1 1 d .
H26 H 0.3017 0.1282 0.6467 0.050 Uiso 1 1 calc R
C27 C 0.4350(5) 0.1507(5) 0.6492(4) 0.0433(16) Uani 1 1 d .
H27 H 0.4441 0.0812 0.6830 0.052 Uiso 1 1 calc R
C28 C 0.4343(5) 0.2283(5) 0.4972(4) 0.0448(17) Uani 1 1 d .
C29 C 0.5224(4) 0.1838(5) 0.7485(4) 0.0405(15) Uani 1 1 d .
H29A H 0.5029 0.2011 0.7974 0.049 Uiso 1 1 calc R
H29B H 0.5394 0.1154 0.7721 0.049 Uiso 1 1 calc R
C30 C 0.5809(5) 0.1583(5) 0.5505(4) 0.0457(17) Uani 1 1 d .
H30A H 0.5951 0.1619 0.4916 0.055 Uiso 1 1 calc R
H30B H 0.5940 0.0921 0.5906 0.055 Uiso 1 1 calc R
C31 C 0.6295(5) 0.3066(5) 0.7109(4) 0.0396(15) Uani 1 1 d .
C32 C 0.6662(5) 0.1980(5) 0.6457(4) 0.0441(17) Uani 1 1 d .
H32 H 0.6862 0.1303 0.6778 0.053 Uiso 1 1 calc R
C33 C 0.7442(4) 0.2632(5) 0.6218(4) 0.0398(15) Uani 1 1 d .
H33 H 0.8013 0.2264 0.6420 0.048 Uiso 1 1 calc R
C34 C 0.6902(5) 0.2793(5) 0.4945(4) 0.0426(16) Uani 1 1 d .
C35 C 0.2316(5) 0.6139(5) 0.3234(4) 0.0440(16) Uani 1 1 d .
H35A H 0.1714 0.6469 0.3147 0.053 Uiso 1 1 calc R
H35B H 0.2558 0.6052 0.2707 0.053 Uiso 1 1 calc R
C36 C 0.1797(5) 0.6317(5) 0.5255(4) 0.0432(16) Uani 1 1 d .
H36A H 0.1230 0.6600 0.5004 0.052 Uiso 1 1 calc R
H36B H 0.1731 0.6315 0.5832 0.052 Uiso 1 1 calc R
N1 N 0.1953(4) 0.7115(4) 0.7992(3) 0.0383(12) Uani 1 1 d .
N2 N 0.2994(4) 0.6307(4) 0.8866(3) 0.0408(13) Uani 1 1 d .
N3 N 0.1298(4) 0.7900(4) 0.8949(3) 0.0425(13) Uani 1 1 d .
N4 N 0.2275(4) 0.6998(5) 0.9879(3) 0.0476(15) Uani 1 1 d .
N5 N 0.3195(4) 0.4846(4) 1.0121(3) 0.0424(14) Uani 1 1 d .
N6 N 0.2598(4) 0.3502(4) 1.0997(3) 0.0389(13) Uani 1 1 d .
N7 N 0.2572(4) 0.5545(4) 1.1140(3) 0.0454(14) Uani 1 1 d .
N8 N 0.1983(4) 0.4181(4) 1.2023(3) 0.0420(13) Uani 1 1 d .
N9 N 0.1455(4) 0.2371(4) 1.1540(3) 0.0424(13) Uani 1 1 d .
N10 N 0.0137(4) 0.1902(4) 1.1581(3) 0.0398(13) Uani 1 1 d .
N11 N 0.0808(4) 0.3104(4) 1.2530(3) 0.0419(13) Uani 1 1 d .
N12 N -0.0518(4) 0.2664(4) 1.2536(3) 0.0406(13) Uani 1 1 d .
N13 N 0.1942(4) 0.5353(4) 0.5343(3) 0.0401(13) Uani 1 1 d .
N14 N 0.2026(4) 0.3777(4) 0.6046(3) 0.0422(13) Uani 1 1 d .
N15 N 0.2236(4) 0.5221(4) 0.3940(3) 0.0455(14) Uani 1 1 d .
N16 N 0.2417(4) 0.3652(4) 0.4652(4) 0.0495(15) Uani 1 1 d .
N17 N 0.3065(4) 0.2430(4) 0.6727(3) 0.0415(13) Uani 1 1 d .
N18 N 0.4473(4) 0.2043(4) 0.6982(3) 0.0401(13) Uani 1 1 d .
N19 N 0.3472(4) 0.2322(5) 0.5328(4) 0.0506(15) Uani 1 1 d .
N20 N 0.4878(4) 0.1829(4) 0.5637(3) 0.0465(15) Uani 1 1 d .
N21 N 0.6008(4) 0.2335(4) 0.6993(3) 0.0397(13) Uani 1 1 d .
N22 N 0.7112(4) 0.3264(4) 0.6645(3) 0.0432(14) Uani 1 1 d .
N23 N 0.6402(4) 0.2166(4) 0.5620(3) 0.0418(13) Uani 1 1 d .
N24 N 0.7497(4) 0.3099(4) 0.5271(3) 0.0396(13) Uani 1 1 d .
O1 O 0.2550(3) 0.5688(3) 0.8006(3) 0.0484(12) Uani 1 1 d .
O2 O 0.2796(3) 0.3880(3) 0.9539(3) 0.0443(11) Uani 1 1 d .
O3 O 0.1173(4) 0.2139(4) 1.0363(3) 0.0574(14) Uani 1 1 d .
O4 O 0.0936(4) 0.7585(5) 1.0393(3) 0.0719(17) Uani 1 1 d .
O5 O 0.1288(4) 0.5593(4) 1.2051(3) 0.0585(14) Uani 1 1 d .
O6 O -0.0463(3) 0.3994(3) 1.2794(3) 0.0489(12) Uani 1 1 d .
O7 O 0.2307(3) 0.4682(3) 0.6742(3) 0.0449(11) Uani 1 1 d .
O8 O 0.3636(3) 0.3096(3) 0.7470(3) 0.0434(11) Uani 1 1 d .
O9 O 0.5912(3) 0.3435(4) 0.7584(3) 0.0528(13) Uani 1 1 d .
O10 O 0.3125(4) 0.4357(4) 0.3277(3) 0.0557(13) Uani 1 1 d .
O11 O 0.4592(4) 0.2583(4) 0.4200(3) 0.0633(15) Uani 1 1 d .
O12 O 0.6841(4) 0.3041(4) 0.4178(3) 0.0521(13) Uani 1 1 d .

loop_
_atom_site_aniso_label
_atom_site_aniso_U_11
_atom_site_aniso_U_22
_atom_site_aniso_U_33
_atom_site_aniso_U_23
_atom_site_aniso_U_13
_atom_site_aniso_U_12
Cl5 0.0493(13) 0.1018(18) 0.0875(15) -0.0356(13) -0.0143(11) -0.0087(12)
O1W 0.029(3) 0.082(4) 0.045(2) -0.035(2) 0.000(2) 0.004(2)
O2W 0.050(3) 0.057(3) 0.048(2) -0.026(2) 0.014(2) -0.012(3)
O3W 0.042(3) 0.058(3) 0.050(3) -0.021(2) 0.013(2) -0.008(2)
O4W 0.030(3) 0.075(4) 0.056(3) -0.027(3) 0.008(2) -0.005(2)
Tb1 0.0313(2) 0.0516(2) 0.03698(18) -0.02626(15) 0.00380(13) -0.00303(14)
Cl1 0.0465(15) 0.108(2) 0.154(3) -0.0555(19) -0.0040(16) -0.0135(14)
Cl2 0.0552(17) 0.0735(18) 0.217(4) -0.044(2) 0.021(2) -0.0093(14)
Cl3 0.0432(15) 0.104(2) 0.176(3) 0.022(2) 0.0092(17) -0.0040(15)
Cl4 0.399(11) 0.265(7) 0.073(2) -0.010(3) -0.011(4) 0.150(7)
Cd1 0.0591(5) 0.0717(5) 0.0831(5) -0.0028(4) 0.0045(4) -0.0015(4)
C1 0.037(4) 0.046(4) 0.037(3) -0.018(3) 0.004(3) -0.008(3)
C2 0.038(4) 0.049(4) 0.043(3) -0.022(3) 0.009(3) -0.019(3)
C3 0.035(4) 0.046(4) 0.046(3) -0.025(3) 0.005(3) -0.012(3)
C4 0.044(5) 0.056(4) 0.052(4) -0.031(3) 0.005(3) -0.012(4)
C5 0.026(4) 0.054(4) 0.042(3) -0.021(3) 0.003(3) -0.004(3)
C6 0.054(5) 0.061(5) 0.056(4) -0.036(4) -0.002(4) -0.016(4)
C7 0.027(4) 0.057(4) 0.045(3) -0.030(3) 0.004(3) -0.005(3)
C8 0.036(4) 0.066(5) 0.045(3) -0.034(3) -0.003(3) -0.007(3)
C9 0.032(4) 0.058(4) 0.041(3) -0.027(3) -0.005(3) -0.002(3)
C10 0.038(4) 0.074(5) 0.040(3) -0.037(4) -0.001(3) -0.010(4)
C11 0.030(4) 0.052(4) 0.048(3) -0.026(3) 0.005(3) -0.002(3)
C12 0.036(4) 0.083(5) 0.040(3) -0.037(4) -0.006(3) -0.001(4)
C13 0.042(4) 0.046(4) 0.041(3) -0.019(3) -0.006(3) 0.001(3)
C14 0.040(4) 0.050(4) 0.034(3) -0.015(3) 0.000(3) 0.005(3)
C15 0.041(4) 0.034(4) 0.041(3) -0.012(3) 0.003(3) -0.003(3)
C16 0.034(4) 0.049(4) 0.033(3) -0.020(3) 0.002(3) -0.006(3)
C17 0.050(5) 0.043(4) 0.061(4) -0.032(3) 0.000(4) -0.006(3)
C18 0.035(4) 0.056(4) 0.041(3) -0.023(3) 0.012(3) -0.009(3)
C19 0.020(3) 0.053(4) 0.037(3) -0.023(3) 0.001(3) -0.005(3)
C20 0.025(4) 0.060(4) 0.034(3) -0.023(3) 0.004(3) -0.004(3)
C21 0.024(4) 0.079(5) 0.055(4) -0.042(4) 0.006(3) -0.016(3)
C22 0.031(4) 0.060(4) 0.044(3) -0.032(3) 0.002(3) -0.008(3)
C23 0.028(4) 0.057(4) 0.045(3) -0.022(3) 0.006(3) -0.015(3)
C24 0.060(5) 0.052(4) 0.056(4) -0.034(4) -0.006(4) -0.009(4)
C25 0.033(4) 0.044(4) 0.030(3) -0.015(3) 0.002(3) -0.006(3)
C26 0.036(4) 0.043(4) 0.050(3) -0.024(3) 0.003(3) -0.008(3)
C27 0.048(4) 0.048(4) 0.040(3) -0.024(3) 0.004(3) -0.010(3)
C28 0.050(5) 0.043(4) 0.053(4) -0.031(3) 0.002(4) -0.009(3)
C29 0.031(4) 0.050(4) 0.042(3) -0.023(3) 0.005(3) -0.004(3)
C30 0.044(5) 0.053(4) 0.054(4) -0.039(3) 0.007(3) -0.006(3)
C31 0.036(4) 0.053(4) 0.032(3) -0.022(3) 0.002(3) -0.005(3)
C32 0.045(4) 0.042(4) 0.045(3) -0.022(3) 0.006(3) 0.002(3)
C33 0.026(4) 0.054(4) 0.043(3) -0.027(3) -0.001(3) 0.005(3)
C34 0.042(4) 0.039(4) 0.048(4) -0.024(3) 0.003(3) 0.007(3)
C35 0.041(4) 0.059(4) 0.036(3) -0.022(3) -0.004(3) -0.008(3)
C36 0.028(4) 0.065(5) 0.044(3) -0.032(3) 0.011(3) -0.012(3)
N1 0.041(3) 0.043(3) 0.035(3) -0.021(2) -0.003(2) -0.003(3)
N2 0.042(4) 0.043(3) 0.040(3) -0.019(2) 0.000(3) -0.010(3)
N3 0.034(3) 0.050(3) 0.051(3) -0.029(3) 0.000(3) -0.001(3)
N4 0.033(3) 0.075(4) 0.044(3) -0.036(3) 0.002(3) -0.005(3)
N5 0.035(3) 0.058(4) 0.040(3) -0.028(3) 0.007(2) -0.007(3)
N6 0.036(3) 0.052(3) 0.033(2) -0.022(2) -0.002(2) -0.003(3)
N7 0.044(4) 0.056(4) 0.043(3) -0.026(3) 0.000(3) -0.010(3)
N8 0.033(3) 0.060(4) 0.040(3) -0.029(3) 0.003(2) -0.003(3)
N9 0.039(3) 0.047(3) 0.040(3) -0.020(2) 0.005(2) -0.004(3)
N10 0.033(3) 0.044(3) 0.042(3) -0.021(2) 0.008(2) -0.005(3)
N11 0.038(4) 0.056(4) 0.041(3) -0.028(3) 0.004(2) -0.014(3)
N12 0.031(3) 0.045(3) 0.050(3) -0.026(3) 0.006(2) -0.007(3)
N13 0.029(3) 0.052(3) 0.044(3) -0.026(3) -0.002(2) -0.002(3)
N14 0.034(3) 0.050(3) 0.042(3) -0.018(3) -0.002(2) -0.006(3)
N15 0.037(3) 0.064(4) 0.038(3) -0.026(3) 0.009(2) -0.012(3)
N16 0.046(4) 0.064(4) 0.051(3) -0.038(3) 0.006(3) -0.009(3)
N17 0.035(3) 0.051(3) 0.046(3) -0.028(3) 0.005(2) -0.012(3)
N18 0.037(3) 0.048(3) 0.042(3) -0.029(3) 0.000(2) 0.000(3)
N19 0.049(4) 0.067(4) 0.046(3) -0.034(3) -0.006(3) 0.000(3)
N20 0.040(4) 0.063(4) 0.047(3) -0.035(3) 0.012(3) -0.013(3)
N21 0.029(3) 0.054(3) 0.042(3) -0.029(3) 0.008(2) -0.005(3)
N22 0.038(3) 0.060(4) 0.040(3) -0.030(3) 0.002(2) -0.005(3)
N23 0.038(3) 0.054(3) 0.040(3) -0.027(3) 0.006(2) -0.011(3)
N24 0.042(3) 0.049(3) 0.031(2) -0.018(2) -0.002(2) -0.006(3)
O1 0.056(3) 0.049(3) 0.048(2) -0.030(2) 0.005(2) -0.009(2)
O2 0.040(3) 0.067(3) 0.037(2) -0.033(2) 0.001(2) -0.005(2)
O3 0.051(3) 0.084(4) 0.049(3) -0.042(3) 0.013(2) -0.015(3)
O4 0.062(4) 0.103(5) 0.058(3) -0.049(3) 0.011(3) 0.003(3)
O5 0.046(3) 0.081(4) 0.066(3) -0.050(3) 0.010(3) -0.011(3)
O6 0.044(3) 0.057(3) 0.054(3) -0.034(2) 0.002(2) -0.002(2)
O7 0.045(3) 0.057(3) 0.038(2) -0.025(2) -0.003(2) -0.003(2)
O8 0.036(3) 0.054(3) 0.048(2) -0.032(2) 0.000(2) 0.001(2)
O9 0.041(3) 0.071(3) 0.062(3) -0.047(3) 0.019(2) -0.017(3)
O10 0.052(3) 0.076(4) 0.046(2) -0.035(3) 0.004(2) -0.008(3)
O11 0.061(4) 0.090(4) 0.046(3) -0.038(3) -0.001(3) -0.002(3)
O12 0.055(3) 0.069(3) 0.042(2) -0.032(2) -0.001(2) -0.010(3)

loop_
_atom_type_symbol
_atom_type_description
_atom_type_scat_dispersion_real
_atom_type_scat_dispersion_imag
_atom_type_scat_source
C C 0.0033 0.0016 'International Tables Vol C Tables 4.2.6.8 and 6.1.1.4'
H H 0.0000 0.0000 'International Tables Vol C Tables 4.2.6.8 and 6.1.1.4'
N N 0.0061 0.0033 'International Tables Vol C Tables 4.2.6.8 and 6.1.1.4'
O O 0.0106 0.0060 'International Tables Vol C Tables 4.2.6.8 and 6.1.1.4'
Cl Cl 0.1484 0.1585 'International Tables Vol C Tables 4.2.6.8 and 6.1.1.4'
Cd Cd -0.8075 1.2024 'International Tables Vol C Tables 4.2.6.8 and 6.1.1.4'
Tb Tb -0.1723 4.1537 'International Tables Vol C Tables 4.2.6.8 and 6.1.1.4'

loop_
_geom_angle_atom_site_label_1
_geom_angle_atom_site_label_2
_geom_angle_atom_site_label_3
_geom_angle
_geom_angle_site_symmetry_1
_geom_angle_site_symmetry_3
O8 Tb1 O7 76.48(16) . .
O8 Tb1 O2 126.42(16) . .
O7 Tb1 O2 151.81(17) . .
O8 Tb1 O1 151.05(16) . .
O7 Tb1 O1 87.46(16) . .
O2 Tb1 O1 77.29(16) . .
O8 Tb1 O1W 73.37(16) . .
O7 Tb1 O1W 137.35(15) . .
O2 Tb1 O1W 70.30(15) . .
O1 Tb1 O1W 105.16(18) . .
O8 Tb1 O2W 70.90(16) . .
O7 Tb1 O2W 104.79(17) . .
O2 Tb1 O2W 73.17(16) . .
O1 Tb1 O2W 137.36(16) . .
O1W Tb1 O2W 93.09(19) . .
O8 Tb1 O3W 80.22(16) . .
O7 Tb1 O3W 72.93(17) . .
O2 Tb1 O3W 122.74(17) . .
O1 Tb1 O3W 72.03(16) . .
O1W Tb1 O3W 72.79(18) . .
O2W Tb1 O3W 150.56(16) . .
O8 Tb1 O4W 122.96(17) . .
O7 Tb1 O4W 72.21(16) . .
O2 Tb1 O4W 80.61(16) . .
O1 Tb1 O4W 72.68(18) . .
O1W Tb1 O4W 150.38(16) . .
O2W Tb1 O4W 72.72(18) . .
O3W Tb1 O4W 130.71(18) . .
Cl4 Cd1 Cl3 110.6(2) . .
Cl4 Cd1 Cl2 114.0(3) . .
Cl3 Cd1 Cl2 113.16(11) . .
Cl4 Cd1 Cl1 107.4(2) . .
Cl3 Cd1 Cl1 106.26(14) . .
Cl2 Cd1 Cl1 104.74(11) . .
O1 C1 N1 125.4(6) . .
O1 C1 N2 125.1(7) . .
N1 C1 N2 109.5(6) . .
N3 C2 N1 113.4(5) . .
N3 C2 C3 104.7(5) . .
N1 C2 C3 103.6(5) . .
N3 C2 H2 111.6 . .
N1 C2 H2 111.6 . .
C3 C2 H2 111.6 . .
N2 C3 N4 113.6(5) . .
N2 C3 C2 102.9(5) . .
N4 C3 C2 102.5(5) . .
N2 C3 H3 112.3 . .
N4 C3 H3 112.3 . .
C2 C3 H3 112.3 . .
O4 C4 N4 126.5(7) . .
O4 C4 N3 125.2(7) . .
N4 C4 N3 108.2(6) . .
N2 C5 N5 114.3(5) . .
N2 C5 H5A 108.7 . .
N5 C5 H5A 108.7 . .
N2 C5 H5B 108.7 . .
N5 C5 H5B 108.7 . .
H5A C5 H5B 107.6 . .
N7 C6 N4 113.9(6) . .
N7 C6 H6A 108.8 . .
N4 C6 H6A 108.8 . .
N7 C6 H6B 108.8 . .
N4 C6 H6B 108.8 . .
H6A C6 H6B 107.7 . .
O2 C7 N6 124.5(6) . .
O2 C7 N5 125.0(6) . .
N6 C7 N5 110.5(5) . .
N5 C8 N7 114.6(6) . .
N5 C8 C9 103.3(5) . .
N7 C8 C9 102.6(5) . .
N5 C8 H8 111.9 . .
N7 C8 H8 111.9 . .
C9 C8 H8 111.9 . .
N8 C9 N6 113.3(6) . .
N8 C9 C8 104.0(5) . .
N6 C9 C8 102.5(5) . .
N8 C9 H9 112.1 . .
N6 C9 H9 112.1 . .
C8 C9 H9 112.1 . .
O5 C10 N7 126.2(7) . .
O5 C10 N8 124.8(6) . .
N7 C10 N8 109.0(6) . .
N9 C11 N6 113.9(6) . .
N9 C11 H11A 108.8 . .
N6 C11 H11A 108.8 . .
N9 C11 H11B 108.8 . .
N6 C11 H11B 108.8 . .
H11A C11 H11B 107.7 . .
N8 C12 N11 114.8(5) . .
N8 C12 H12A 108.6 . .
N11 C12 H12A 108.6 . .
N8 C12 H12B 108.6 . .
N11 C12 H12B 108.6 . .
H12A C12 H12B 107.5 . .
O3 C13 N9 127.4(6) . .
O3 C13 N10 125.0(6) . .
N9 C13 N10 107.6(5) . .
N9 C14 N11 114.4(5) . .
N9 C14 C15 102.0(5) . .
N11 C14 C15 102.1(5) . .
N9 C14 H14 112.5 . .
N11 C14 H14 112.5 . .
C15 C14 H14 112.5 . .
N10 C15 N12 113.1(5) . .
N10 C15 C14 104.6(5) . .
N12 C15 C14 104.4(5) . .
N10 C15 H15 111.4 . .
N12 C15 H15 111.4 . .
C14 C15 H15 111.4 . .
O6 C16 N11 127.0(6) . .
O6 C16 N12 124.1(6) . .
N11 C16 N12 108.9(6) . .
N3 C17 N10 114.2(5) 2_567 .
N3 C17 H17A 108.7 2_567 .
N10 C17 H17A 108.7 . .
N3 C17 H17B 108.7 2_567 .
N10 C17 H17B 108.7 . .
H17A C17 H17B 107.6 . .
N1 C18 N12 112.7(5) 2_567 .
N1 C18 H18A 109.1 2_567 .
N12 C18 H18A 109.1 . .
N1 C18 H18B 109.1 2_567 .
N12 C18 H18B 109.1 . .
H18A C18 H18B 107.8 . .
O7 C19 N14 126.3(6) . .
O7 C19 N13 123.9(6) . .
N14 C19 N13 109.8(5) . .
N15 C20 N13 115.5(5) . .
N15 C20 C21 103.3(5) . .
N13 C20 C21 103.9(5) . .
N15 C20 H20 111.2 . .
N13 C20 H20 111.2 . .
C21 C20 H20 111.2 . .
N14 C21 N16 113.6(6) . .
N14 C21 C20 104.1(5) . .
N16 C21 C20 104.1(5) . .
N14 C21 H21 111.5 . .
N16 C21 H21 111.5 . .
C20 C21 H21 111.5 . .
O10 C22 N15 126.7(7) . .
O10 C22 N16 122.6(6) . .
N15 C22 N16 110.7(5) . .
N17 C23 N14 114.7(5) . .
N17 C23 H23A 108.6 . .
N14 C23 H23A 108.6 . .
N17 C23 H23B 108.6 . .
N14 C23 H23B 108.6 . .
H23A C23 H23B 107.6 . .
N16 C24 N19 113.6(6) . .
N16 C24 H24A 108.8 . .
N19 C24 H24A 108.8 . .
N16 C24 H24B 108.8 . .
N19 C24 H24B 108.8 . .
H24A C24 H24B 107.7 . .
O8 C25 N17 125.1(6) . .
O8 C25 N18 125.3(6) . .
N17 C25 N18 109.6(6) . .
N19 C26 N17 115.3(6) . .
N19 C26 C27 104.7(5) . .
N17 C26 C27 102.8(5) . .
N19 C26 H26 111.2 . .
N17 C26 H26 111.2 . .
C27 C26 H26 111.2 . .
N20 C27 N18 113.1(5) . .
N20 C27 C26 102.6(5) . .
N18 C27 C26 102.9(5) . .
N20 C27 H27 112.5 . .
N18 C27 H27 112.5 . .
C26 C27 H27 112.5 . .
O11 C28 N19 125.4(7) . .
O11 C28 N20 126.6(7) . .
N19 C28 N20 108.0(6) . .
N21 C29 N18 113.7(5) . .
N21 C29 H29A 108.8 . .
N18 C29 H29A 108.8 . .
N21 C29 H29B 108.8 . .
N18 C29 H29B 108.8 . .
H29A C29 H29B 107.7 . .
N20 C30 N23 115.5(5) . .
N20 C30 H30A 108.4 . .
N23 C30 H30A 108.4 . .
N20 C30 H30B 108.4 . .
N23 C30 H30B 108.4 . .
H30A C30 H30B 107.5 . .
O9 C31 N22 125.8(6) . .
O9 C31 N21 126.4(6) . .
N22 C31 N21 107.6(5) . .
N23 C32 N21 115.5(6) . .
N23 C32 C33 102.9(5) . .
N21 C32 C33 102.4(5) . .
N23 C32 H32 111.8 . .
N21 C32 H32 111.8 . .
C33 C32 H32 111.8 . .
N22 C33 N24 114.2(5) . .
N22 C33 C32 103.3(5) . .
N24 C33 C32 102.6(5) . .
N22 C33 H33 112.0 . .
N24 C33 H33 112.0 . .
C32 C33 H33 112.0 . .
O12 C34 N23 126.6(7) . .
O12 C34 N24 125.5(6) . .
N23 C34 N24 107.9(5) . .
N15 C35 N22 114.4(5) . 2_666
N15 C35 H35A 108.7 . .
N22 C35 H35A 108.7 2_666 .
N15 C35 H35B 108.7 . .
N22 C35 H35B 108.7 2_666 .
H35A C35 H35B 107.6 . .
N24 C36 N13 114.1(5) 2_666 .
N24 C36 H36A 108.7 2_666 .
N13 C36 H36A 108.7 . .
N24 C36 H36B 108.7 2_666 .
N13 C36 H36B 108.7 . .
H36A C36 H36B 107.6 . .
C1 N1 C18 122.8(5) . 2_567
C1 N1 C2 111.6(5) . .
C18 N1 C2 123.8(6) 2_567 .
C1 N2 C5 123.9(6) . .
C1 N2 C3 112.2(6) . .
C5 N2 C3 123.8(5) . .
C4 N3 C17 122.2(6) . 2_567
C4 N3 C2 111.5(6) . .
C17 N3 C2 125.6(5) 2_567 .
C4 N4 C6 121.7(6) . .
C4 N4 C3 112.5(6) . .
C6 N4 C3 124.4(6) . .
C7 N5 C8 111.8(5) . .
C7 N5 C5 122.7(5) . .
C8 N5 C5 125.1(5) . .
C7 N6 C11 123.3(5) . .
C7 N6 C9 111.9(5) . .
C11 N6 C9 122.6(5) . .
C10 N7 C6 123.8(6) . .
C10 N7 C8 112.8(6) . .
C6 N7 C8 123.4(6) . .
C10 N8 C12 122.8(5) . .
C10 N8 C9 111.6(5) . .
C12 N8 C9 124.5(6) . .
C13 N9 C11 122.8(5) . .
C13 N9 C14 114.6(6) . .
C11 N9 C14 121.1(6) . .
C13 N10 C17 122.3(5) . .
C13 N10 C15 111.1(5) . .
C17 N10 C15 125.3(5) . .
C16 N11 C12 121.9(5) . .
C16 N11 C14 113.6(5) . .
C12 N11 C14 122.7(6) . .
C16 N12 C18 123.4(5) . .
C16 N12 C15 110.7(5) . .
C18 N12 C15 123.7(5) . .
C19 N13 C36 123.1(5) . .
C19 N13 C20 111.0(5) . .
C36 N13 C20 123.4(6) . .
C19 N14 C23 122.4(5) . .
C19 N14 C21 111.1(5) . .
C23 N14 C21 126.4(6) . .
C22 N15 C35 123.0(5) . .
C22 N15 C20 112.2(6) . .
C35 N15 C20 124.6(6) . .
C22 N16 C24 125.0(6) . .
C22 N16 C21 109.3(6) . .
C24 N16 C21 125.2(6) . .
C25 N17 C23 123.6(5) . .
C25 N17 C26 112.5(6) . .
C23 N17 C26 123.8(5) . .
C25 N18 C29 123.0(5) . .
C25 N18 C27 111.8(6) . .
C29 N18 C27 123.3(6) . .
C28 N19 C26 112.3(6) . .
C28 N19 C24 122.7(6) . .
C26 N19 C24 124.4(6) . .
C28 N20 C30 123.3(5) . .
C28 N20 C27 112.3(6) . .
C30 N20 C27 123.8(6) . .
C31 N21 C29 123.5(5) . .
C31 N21 C32 113.3(5) . .
C29 N21 C32 122.1(5) . .
C31 N22 C35 121.3(5) . 2_666
C31 N22 C33 113.2(5) . .
C35 N22 C33 123.4(5) 2_666 .
C34 N23 C32 113.7(6) . .
C34 N23 C30 122.1(5) . .
C32 N23 C30 122.8(5) . .
C34 N24 C36 123.3(5) . 2_666
C34 N24 C33 112.8(5) . .
C36 N24 C33 123.0(5) 2_666 .
C1 O1 Tb1 155.7(5) . .
C7 O2 Tb1 157.1(4) . .
C19 O7 Tb1 154.4(4) . .
C25 O8 Tb1 157.8(5) . .

loop_
_geom_bond_atom_site_label_1
_geom_bond_atom_site_label_2
_geom_bond_distance
_geom_bond_site_symmetry_2
O1W Tb1 2.381(5) .
O2W Tb1 2.384(5) .
O3W Tb1 2.418(5) .
O4W Tb1 2.435(5) .
Tb1 O8 2.344(4) .
Tb1 O7 2.361(4) .
Tb1 O2 2.362(4) .
Tb1 O1 2.367(5) .
Cl1 Cd1 2.476(3) .
Cl2 Cd1 2.451(3) .
Cl3 Cd1 2.442(3) .
Cl4 Cd1 2.390(4) .
C1 O1 1.222(8) .
C1 N1 1.339(9) .
C1 N2 1.370(9) .
C2 N3 1.460(8) .
C2 N1 1.488(8) .
C2 C3 1.534(10) .
C2 H2 0.9900 .
C3 N2 1.466(8) .
C3 N4 1.477(8) .
C3 H3 0.9900 .
C4 O4 1.212(8) .
C4 N4 1.367(10) .
C4 N3 1.382(9) .
C5 N2 1.402(9) .
C5 N5 1.457(8) .
C5 H5A 0.9800 .
C5 H5B 0.9800 .
C6 N7 1.435(9) .
C6 N4 1.458(9) .
C6 H6A 0.9800 .
C6 H6B 0.9800 .
C7 O2 1.260(7) .
C7 N6 1.337(8) .
C7 N5 1.355(8) .
C8 N5 1.444(8) .
C8 N7 1.462(9) .
C8 C9 1.564(10) .
C8 H8 0.9900 .
C9 N8 1.446(8) .
C9 N6 1.464(8) .
C9 H9 0.9900 .
C10 O5 1.232(8) .
C10 N7 1.352(9) .
C10 N8 1.388(9) .
C11 N9 1.437(9) .
C11 N6 1.465(9) .
C11 H11A 0.9800 .
C11 H11B 0.9800 .
C12 N8 1.409(9) .
C12 N11 1.459(9) .
C12 H12A 0.9800 .
C12 H12B 0.9800 .
C13 O3 1.244(7) .
C13 N9 1.338(9) .
C13 N10 1.385(8) .
C14 N9 1.446(7) .
C14 N11 1.465(9) .
C14 C15 1.530(10) .
C14 H14 0.9900 .
C15 N10 1.451(8) .
C15 N12 1.466(8) .
C15 H15 0.9900 .
C16 O6 1.250(8) .
C16 N11 1.333(9) .
C16 N12 1.375(8) .
C17 N3 1.437(9) 2_567
C17 N10 1.437(9) .
C17 H17A 0.9800 .
C17 H17B 0.9800 .
C18 N1 1.444(9) 2_567
C18 N12 1.445(8) .
C18 H18A 0.9800 .
C18 H18B 0.9800 .
C19 O7 1.244(7) .
C19 N14 1.360(8) .
C19 N13 1.365(8) .
C20 N15 1.464(7) .
C20 N13 1.462(8) .
C20 C21 1.521(10) .
C20 H20 0.9900 .
C21 N14 1.461(8) .
C21 N16 1.480(8) .
C21 H21 0.9900 .
C22 O10 1.237(7) .
C22 N15 1.326(9) .
C22 N16 1.376(9) .
C23 N17 1.433(9) .
C23 N14 1.431(9) .
C23 H23A 0.9800 .
C23 H23B 0.9800 .
C24 N16 1.427(9) .
C24 N19 1.452(10) .
C24 H24A 0.9800 .
C24 H24B 0.9800 .
C25 O8 1.239(7) .
C25 N17 1.331(8) .
C25 N18 1.345(8) .
C26 N19 1.450(8) .
C26 N17 1.462(8) .
C26 C27 1.532(10) .
C26 H26 0.9900 .
C27 N20 1.469(8) .
C27 N18 1.466(8) .
C27 H27 0.9900 .
C28 O11 1.218(8) .
C28 N19 1.364(9) .
C28 N20 1.380(9) .
C29 N21 1.449(8) .
C29 N18 1.453(9) .
C29 H29A 0.9800 .
C29 H29B 0.9800 .
C30 N20 1.413(9) .
C30 N23 1.453(9) .
C30 H30A 0.9800 .
C30 H30B 0.9800 .
C31 O9 1.222(7) .
C31 N22 1.357(8) .
C31 N21 1.378(8) .
C32 N23 1.451(8) .
C32 N21 1.458(8) .
C32 C33 1.556(10) .
C32 H32 0.9900 .
C33 N22 1.459(8) .
C33 N24 1.466(8) .
C33 H33 0.9900 .
C34 O12 1.221(8) .
C34 N23 1.356(8) .
C34 N24 1.366(9) .
C35 N15 1.436(9) .
C35 N22 1.453(9) 2_666
C35 H35A 0.9800 .
C35 H35B 0.9800 .
C36 N24 1.433(8) 2_666
C36 N13 1.437(9) .
C36 H36A 0.9800 .
C36 H36B 0.9800 .
N1 C18 1.444(9) 2_567
N3 C17 1.437(9) 2_567
N22 C35 1.453(9) 2_666
N24 C36 1.433(8) 2_666

loop_
_platon_squeeze_void_nr
_platon_squeeze_void_average_x
_platon_squeeze_void_average_y
_platon_squeeze_void_average_z
_platon_squeeze_void_volume
_platon_squeeze_void_count_electrons
_platon_squeeze_void_content
1 -0.015 0.000 0.001 1108 420 ' '
2 0.000 0.500 1.000 97 37 ' '
3 0.500 0.500 0.500 97 31 ' '
